data_1514160
loop_
_publ_author_name
'McKellar, Scott C.'
'Graham, Alexander J.'
'Allan, David R.'
'Mohideen, M Infas H'
'Morris, Russell E.'
'Moggach, Stephen A.'

_publ_section_title
;
 The effect of pressure on the post-synthetic modification of a nanoporous
 metal-organic framework.
;
_journal_issue 8
_journal_name_full Nanoscale
_journal_page_first 4163
_journal_page_last 4173
_journal_paper_doi 10.1039/c3nr04161a
_journal_volume 6
_journal_year 2014
_chemical_formula_moiety 'C33 H35 Cu3 N1 O21.50'
_chemical_formula_sum 'C33 H35 Cu3 N O21.5'
_chemical_formula_weight 980.26
_space_group_IT_number 164
_symmetry_cell_setting trigonal
_symmetry_space_group_name_Hall '-P 3 2"'
_symmetry_space_group_name_H-M 'P -3 m 1'
_atom_sites_solution_hydrogens difmap
_atom_sites_solution_primary direct
_audit_creation_date 13-06-10
_audit_creation_method CRYSTALS_ver_14.40
_cell_angle_alpha 90
_cell_angle_beta 90
_cell_angle_gamma 120
_cell_formula_units_Z 2
_cell_length_a 18.626(3)
_cell_length_b 18.626(3)
_cell_length_c 6.8687(15)
_cell_measurement_reflns_used 1870
_cell_measurement_temperature 150
_cell_measurement_theta_max 23
_cell_measurement_theta_min 2
_cell_volume 2063.7(7)
_computing_cell_refinement 'Apex2 (Bruker AXS, 2006)'
_computing_data_collection 'Apex2 (Bruker AXS, 2006)'
_computing_data_reduction 'Apex2 (Bruker AXS, 2006)'
_computing_molecular_graphics 'CAMERON (Watkin et al., 1996)'
_computing_publication_material 'CRYSTALS (Betteridge et al., 2003)'
_computing_structure_refinement 'CRYSTALS (Betteridge et al., 2003)'
_computing_structure_solution 'SIR92 (Altomare et al., 1994)'
_diffrn_ambient_temperature 150
_diffrn_measured_fraction_theta_full 0.995
_diffrn_measured_fraction_theta_max 0.989
_diffrn_measurement_device Area
_diffrn_measurement_device_type 'Bruker Kappa Apex2'
_diffrn_measurement_method '\f & \w scans'
_diffrn_radiation_monochromator graphite
_diffrn_radiation_type 'Mo K\a'
_diffrn_radiation_wavelength 0.71073
_diffrn_reflns_av_R_equivalents 0.094
_diffrn_reflns_limit_h_max 0
_diffrn_reflns_limit_h_min -17
_diffrn_reflns_limit_k_max 20
_diffrn_reflns_limit_k_min 0
_diffrn_reflns_limit_l_max 7
_diffrn_reflns_limit_l_min 0
_diffrn_reflns_number 6795
_diffrn_reflns_theta_full 17.704
_diffrn_reflns_theta_max 23.295
_diffrn_reflns_theta_min 2.187
_diffrn_standards_number 0
_exptl_absorpt_coefficient_mu 1.607
_exptl_absorpt_correction_T_max 0.97
_exptl_absorpt_correction_T_min 0.70
_exptl_absorpt_correction_type multi-scan
_exptl_absorpt_process_details 'SADABS (Siemens, 1996)'
_exptl_crystal_colour blue
_exptl_crystal_density_diffrn 1.578
_exptl_crystal_density_method 'not measured'
_exptl_crystal_description plate
_exptl_crystal_F_000 998.00
_exptl_crystal_size_max 0.050
_exptl_crystal_size_mid 0.030
_exptl_crystal_size_min 0.020
_platon_squeeze_details
;
see above for details
;
_refine_diff_density_max 1.45
_refine_diff_density_min -1.29
_refine_ls_extinction_method None
_refine_ls_goodness_of_fit_ref 0.9335
_refine_ls_hydrogen_treatment mixed
_refine_ls_matrix_type full
_refine_ls_number_parameters 100
_refine_ls_number_reflns 1083
_refine_ls_number_restraints 95
_refine_ls_R_factor_all 0.1000
_refine_ls_R_factor_gt 0.0619
_refine_ls_shift/su_max 0.0008494
_refine_ls_shift/su_mean 0.0000251
_refine_ls_structure_factor_coef Fsqd
_refine_ls_weighting_details
;
 Method= Modified Sheldrick 
 w=1/[\s^2^(F^2^) + ( 0.06P)^2^ +16.03P] 
 ,where P=(max(Fo^2^,0) + 2Fc^2^)/3 
;
_refine_ls_weighting_scheme calc
_refine_ls_wR_factor_all 0.1534
_refine_ls_wR_factor_gt 0.1356
_refine_ls_wR_factor_ref 0.1534
_reflns_limit_h_max 0
_reflns_limit_h_min -17
_reflns_limit_k_max 20
_reflns_limit_k_min 0
_reflns_limit_l_max 7
_reflns_limit_l_min 0
_reflns_number_gt 736
_reflns_number_total 1095
_reflns_threshold_expression I>2.0\s(I)
_oxford_diffrn_Wilson_B_factor 1.63
_oxford_diffrn_Wilson_scale 121.88
_oxford_refine_ls_r_factor_ref 0.1000
_oxford_refine_ls_scale 0.13810(18)
_oxford_reflns_number_all 1083
_oxford_reflns_threshold_expression_ref I>-10.0\s(I)
_oxford_structure_analysis_title 'ST2030 in P-3m1'
_cod_data_source_file c3nr04161a2.cif
_cod_data_source_block ST1011
_cod_original_cell_volume 2063.8(7)
_cod_original_sg_symbol_Hall '-P 3 2'
_cod_original_sg_symbol_H-M 'P -3 m 1 '
_cod_original_formula_sum 'C33 H35 Cu3 N1 O21.50'
_cod_database_code 1514160

loop_
_symmetry_equiv_pos_as_xyz
x,y,z
-x,-y,-z
-y,x-y,z
y,-x+y,-z
-x+y,-x,z
x-y,x,-z
-x+y,y,z
x-y,-y,-z
x,x-y,z
-x,-x+y,-z
-y,-x,z
y,x,-z

loop_
_atom_site_label
_atom_site_type_symbol
_atom_site_fract_x
_atom_site_fract_y
_atom_site_fract_z
_atom_site_U_iso_or_equiv
_atom_site_occupancy
_atom_site_adp_type
_atom_site_refinement_flags_posn
_atom_site_refinement_flags_adp
Cu1 Cu 0.52333(4) 0.47667(4) 1.34369(16) 0.0255 1.0000 Uani DS T
O1 O 0.5581(3) 0.5895(3) 1.2539(7) 0.0383 1.0000 Uani . U
O2 O 0.5194(4) 0.6291(3) 1.5196(7) 0.0459 1.0000 Uani . U
O3 O 0.5619(5) 0.4381(5) 1.092(2) 0.038(2) 0.6670 Uiso DS U
O4 O 0.7160(4) 0.7986(4) 0.7526(8) 0.0730 1.0000 Uani . U
C1 C 0.5504(5) 0.6413(5) 1.3529(10) 0.0329 1.0000 Uani . U
C2 C 0.5770(5) 0.7237(4) 1.2653(9) 0.0320 1.0000 Uani . U
C3 C 0.6223(5) 0.7472(5) 1.0915(11) 0.0354 1.0000 Uani . U
C4 C 0.6464(7) 0.8232(3) 1.0059(14) 0.0356 1.0000 Uani S TU
C5 C 0.5565(7) 0.7783(3) 1.3507(14) 0.0338 1.0000 Uani S TU
C6 C 0.6972(8) 0.8486(4) 0.8247(18) 0.0528 1.0000 Uani S TU
C7 C 0.7609(14) 0.8133(14) 0.577(3) 0.0855 0.5000 Uani . U
C8 C 0.6000(9) 0.4000(9) 1.097(5) 0.038(3) 0.3330 Uiso DS U
N1 N 0.5557(11) 0.4443(11) 1.073(6) 0.037(3) 0.3330 Uiso DS U
H31 H 0.6353 0.7084 1.0268 0.0463 1.0000 Uiso . .
H51 H 0.5279 0.7639 1.4719 0.0427 1.0000 Uiso . .
H71 H 0.7690 0.7662 0.5483 0.1007 0.5000 Uiso . .
H72 H 0.8150 0.8609 0.5868 0.1007 0.5000 Uiso . .
H73 H 0.7327 0.8195 0.4699 0.1007 0.5000 Uiso . .
H101 H 0.5096(14) 0.4133(13) 1.052(9) 0.0500 1.0000 Uiso D .
H81 H 0.6154 0.3846 0.9740 0.0410 0.3330 Uiso . .
H82 H 0.6555 0.4278 1.1695 0.0410 0.6670 Uiso . .

loop_
_atom_site_aniso_label
_atom_site_aniso_U_11
_atom_site_aniso_U_22
_atom_site_aniso_U_33
_atom_site_aniso_U_23
_atom_site_aniso_U_13
_atom_site_aniso_U_12
Cu1 0.0335(6) 0.0335(6) 0.0137(6) 0.0002(3) -0.0002(3) 0.0200(7)
O1 0.055(4) 0.034(3) 0.028(3) 0.004(2) 0.013(2) 0.023(3)
O2 0.080(4) 0.040(3) 0.029(3) 0.007(2) 0.016(3) 0.039(3)
O4 0.109(6) 0.080(5) 0.054(4) 0.020(3) 0.045(4) 0.065(4)
C1 0.046(5) 0.037(3) 0.024(3) 0.001(2) 0.002(3) 0.026(4)
C2 0.042(5) 0.033(3) 0.023(3) 0.000(2) -0.002(3) 0.020(4)
C3 0.043(5) 0.035(4) 0.032(4) 0.001(3) 0.006(3) 0.023(4)
C4 0.046(7) 0.037(3) 0.027(5) 0.0029(19) 0.006(4) 0.023(4)
C5 0.048(7) 0.036(3) 0.021(5) 0.000(2) 0.000(4) 0.024(3)
C6 0.063(8) 0.051(3) 0.048(6) 0.013(2) 0.027(5) 0.032(4)
C7 0.095(17) 0.108(17) 0.043(10) -0.009(10) 0.029(9) 0.042(13)

loop_
_atom_type_symbol
_atom_type_scat_dispersion_real
_atom_type_scat_dispersion_imag
_atom_type_scat_Cromer_Mann_a1
_atom_type_scat_Cromer_Mann_b1
_atom_type_scat_Cromer_Mann_a2
_atom_type_scat_Cromer_Mann_b2
_atom_type_scat_Cromer_Mann_a3
_atom_type_scat_Cromer_Mann_b3
_atom_type_scat_Cromer_Mann_a4
_atom_type_scat_Cromer_Mann_b4
_atom_type_scat_Cromer_Mann_c
_atom_type_scat_source
C 0.0033 0.0016 2.3100 20.8439 1.0200 10.2075 1.5886 0.5687 0.8650 51.6512 0.2156 'International Tables Vol C 4.2.6.8 and 6.1.1.4'
H 0.0000 0.0000 0.4930 10.5109 0.3229 26.1257 0.1402 3.1424 0.0408 57.7998 0.0030 'International Tables Vol C 4.2.6.8 and 6.1.1.4'
Cu 0.3201 1.2651 13.3380 3.5828 7.1676 0.2470 5.6158 11.3966 1.6735 64.8126 1.1910 'International Tables Vol C 4.2.6.8 and 6.1.1.4'
N 0.0061 0.0033 12.2126 0.0057 3.1322 9.8933 2.0125 28.9975 1.1663 0.5826 -11.5290 'International Tables Vol C 4.2.6.8 and 6.1.1.4'
O 0.0106 0.0060 3.0485 13.2771 2.2868 5.7011 1.5463 0.3239 0.8670 32.9089 0.2508 'International Tables Vol C 4.2.6.8 and 6.1.1.4'

loop_
_geom_angle_atom_site_label_1
_geom_angle_site_symmetry_1
_geom_angle_atom_site_label_2
_geom_angle_atom_site_label_3
_geom_angle_site_symmetry_3
_geom_angle
_geom_angle_publ_flag
O1 11_665 Cu1 O2 2_668 89.4(2) yes
O1 11_665 Cu1 O2 12_558 168.2(2) yes
O2 2_668 Cu1 O2 12_558 89.9(3) yes
O1 11_665 Cu1 Cu1 2_668 83.65(14) yes
O2 2_668 Cu1 Cu1 2_668 84.57(15) yes
O2 12_558 Cu1 Cu1 2_668 84.57(15) yes
O1 11_665 Cu1 O1 . 88.9(3) yes
O2 2_668 Cu1 O1 . 168.2(2) yes
O2 12_558 Cu1 O1 . 89.4(2) yes
Cu1 2_668 Cu1 O1 . 83.65(14) yes
O1 11_665 Cu1 O3 . 96.8(3) yes
O2 2_668 Cu1 O3 . 95.0(3) yes
O2 12_558 Cu1 O3 . 95.0(3) yes
Cu1 2_668 Cu1 O3 . 179.3(4) yes
O1 . Cu1 O3 . 96.8(3) yes
O1 11_665 Cu1 N1 . 92.3(8) yes
O2 2_668 Cu1 N1 . 99.5(7) yes
O2 12_558 Cu1 N1 . 99.5(7) yes
Cu1 2_668 Cu1 N1 . 174.3(11) yes
O1 . Cu1 N1 . 92.3(8) yes
O3 . Cu1 N1 . 6.4(14) yes
Cu1 . O1 C1 . 123.6(4) yes
Cu1 2_668 O2 C1 . 122.8(5) yes
H101 11_665 O3 Cu1 . 87(5) no
H101 11_665 O3 H101 . 108.2(10) no
Cu1 . O3 H101 . 87(5) no
C6 . O4 C7 . 123.6(12) yes
O2 . C1 O1 . 125.4(7) yes
O2 . C1 C2 . 116.4(6) yes
O1 . C1 C2 . 118.2(6) yes
C1 . C2 C3 . 120.4(6) yes
C1 . C2 C5 . 121.0(6) yes
C3 . C2 C5 . 118.5(7) yes
C2 . C3 C4 . 121.2(7) yes
C2 . C3 H31 . 119.4 no
C4 . C3 H31 . 119.4 no
C3 . C4 C3 9_565 118.8(9) yes
C3 . C4 C6 . 120.6(5) yes
C3 9_565 C4 C6 . 120.6(5) yes
C2 . C5 C2 9_565 121.6(9) yes
C2 . C5 H51 . 119.2 no
C2 9_565 C5 H51 . 119.2 no
C4 . C6 O4 9_565 117.7(6) yes
C4 . C6 O4 . 117.7(6) yes
O4 9_565 C6 O4 . 124.6(11) yes
O4 . C7 H71 12_556 134.8 no
O4 . C7 H71 . 109.8 no
H71 12_556 C7 H71 . 32.9 no
O4 . C7 H72 . 111.7 no
H71 12_556 C7 H72 . 105.6 no
H71 . C7 H72 . 106.2 no
O4 . C7 H73 . 112.2 no
H71 12_556 C7 H73 . 76.7 no
H71 . C7 H73 . 107.1 no
H72 . C7 H73 . 109.5 no
H82 11_665 C8 N1 . 119.3 no
H82 11_665 C8 H81 . 101.4 no
N1 . C8 H81 . 113.9 no
H82 11_665 C8 H82 . 98.4 no
N1 . C8 H82 . 119.3 no
H81 . C8 H82 . 101.4 no
C8 . N1 Cu1 . 113(3) yes
C8 . N1 H101 11_665 110(4) no
Cu1 . N1 H101 11_665 90(7) no
C8 . N1 H101 . 110(4) no
Cu1 . N1 H101 . 90(7) no
H101 11_665 N1 H101 . 137(7) no
H71 12_556 H71 C7 . 94.3 no
H71 12_556 H71 C7 12_556 52.8 no
C7 . H71 C7 12_556 128.5 no
O3 . H101 N1 . 14(4) no

loop_
_geom_bond_atom_site_label_1
_geom_bond_atom_site_label_2
_geom_bond_site_symmetry_2
_geom_bond_distance
_geom_bond_publ_flag
Cu1 O1 11_665 1.963(5) yes
Cu1 O2 2_668 1.956(5) yes
Cu1 O2 12_558 1.956(5) yes
Cu1 Cu1 2_668 2.622(2) yes
Cu1 O1 . 1.963(5) yes
Cu1 O3 . 2.131(17) yes
Cu1 N1 . 2.13(4) yes
O1 C1 . 1.247(8) yes
O2 C1 . 1.251(8) yes
O3 H101 11_665 0.886(10) no
O3 H101 . 0.886(10) no
O4 C6 . 1.249(7) yes
O4 C7 . 1.413(18) yes
C1 C2 . 1.484(10) yes
C2 C3 . 1.400(10) yes
C2 C5 . 1.382(8) yes
C3 C4 . 1.384(9) yes
C3 H31 . 0.977 no
C4 C6 . 1.490(15) yes
C5 H51 . 0.952 no
C7 H71 12_556 1.231 no
C7 H71 . 0.984 no
C7 H72 . 0.956 no
C7 H73 . 0.945 no
C8 H82 11_665 1.025 no
C8 N1 . 1.44(4) yes
C8 H81 . 0.979 no
C8 H82 . 1.025 no
N1 H101 11_665 0.77(2) no
N1 H101 . 0.77(2) no
H71 H71 12_556 0.670 no

loop_
_geom_hbond_atom_site_label_D
_geom_hbond_atom_site_label_H
_geom_hbond_atom_site_label_A
_geom_hbond_site_symmetry_A
_geom_hbond_angle_DHA
_geom_hbond_distance_DH
_geom_hbond_distance_HA
_geom_hbond_distance_DA
_geom_hbond_publ_flag
C7 H71 O4 12_556 132.7(11) 0.984 2.442 3.192(18) yes
C7 H71 C7 12_556 128.5(18) 0.984 1.231 1.998(18) yes
O3 H101 O1 2_667 134(4) 0.886 2.440 3.122(18) yes
N1 H101 O1 2_667 123(6) 0.771 2.440 2.932(18) yes

loop_
_platon_squeeze_void_nr
_platon_squeeze_void_average_x
_platon_squeeze_void_average_y
_platon_squeeze_void_average_z
_platon_squeeze_void_volume
_platon_squeeze_void_count_electrons
_platon_squeeze_void_content
1 0.000 0.000 -0.009 215 36 ' '
2 0.333 0.667 0.431 46 10 ' '
3 0.667 0.333 0.568 46 10 ' '
